data_1546524
loop_
_publ_author_name
'Mallik, Sumitava'
'Bhajammanavar, Vinod'
'Ramakrishna, Isai'
'Baidya, Mahiuddin'

_publ_section_title
;
 Cross-Aldol Reaction of Activated Carbonyls with Nitrosocarbonyl
 Intermediates: Stereoselective Synthesis toward \a-Hydroxy-\b-amino
 Esters and Amides.
;
_journal_issue 14
_journal_name_full 'Organic letters'
_journal_page_first 3843
_journal_page_last 3846
_journal_paper_doi 10.1021/acs.orglett.7b01721
_journal_volume 19
_journal_year 2017
_chemical_formula_moiety 'C20 H19 N O5'
_chemical_formula_sum 'C20 H19 N O5'
_chemical_formula_weight 353.36
_space_group_crystal_system triclinic
_space_group_IT_number 2
_space_group_name_Hall '-P 1'
_space_group_name_H-M_alt 'P -1'
_symmetry_space_group_name_Hall '-P 1'
_symmetry_space_group_name_H-M 'P -1'
_atom_sites_solution_hydrogens mixed
_audit_creation_method SHELXL-2014/7
_cell_angle_alpha 81.1656(12)
_cell_angle_beta 75.1020(11)
_cell_angle_gamma 71.2285(11)
_cell_formula_units_Z 2
_cell_length_a 9.1369(2)
_cell_length_b 9.5857(3)
_cell_length_c 11.5538(3)
_cell_measurement_reflns_used 6059
_cell_measurement_temperature 296(2)
_cell_measurement_theta_max 25.80
_cell_measurement_theta_min 2.72
_cell_volume 923.11(4)
_computing_cell_refinement 'Bruker SAINT'
_computing_data_collection 'Bruker APEX2'
_computing_data_reduction 'Bruker SAINT'
_computing_molecular_graphics 'Bruker SHELXTL'
_computing_publication_material 'Bruker SHELXTL'
_computing_structure_refinement 'SHELXL-2014/7 (Sheldrick, 2014)'
_computing_structure_solution 'SHELXS-97 (Sheldrick 2008)'
_diffrn_ambient_temperature 296(2)
_diffrn_measured_fraction_theta_full 1.000
_diffrn_measured_fraction_theta_max 1.000
_diffrn_measurement_device_type 'Bruker APEXII CCD Detector'
_diffrn_measurement_method '\f and \w scans'
_diffrn_radiation_type MoK\a
_diffrn_radiation_wavelength 0.71073
_diffrn_reflns_av_R_equivalents 0.0202
_diffrn_reflns_av_unetI/netI 0.0163
_diffrn_reflns_Laue_measured_fraction_full 1.000
_diffrn_reflns_Laue_measured_fraction_max 1.000
_diffrn_reflns_limit_h_max 10
_diffrn_reflns_limit_h_min -10
_diffrn_reflns_limit_k_max 11
_diffrn_reflns_limit_k_min -11
_diffrn_reflns_limit_l_max 13
_diffrn_reflns_limit_l_min -13
_diffrn_reflns_number 13252
_diffrn_reflns_point_group_measured_fraction_full 1.000
_diffrn_reflns_point_group_measured_fraction_max 1.000
_diffrn_reflns_theta_full 24.999
_diffrn_reflns_theta_max 24.999
_diffrn_reflns_theta_min 1.829
_exptl_absorpt_coefficient_mu 0.092
_exptl_absorpt_correction_T_max 0.977
_exptl_absorpt_correction_T_min 0.969
_exptl_absorpt_correction_type multi-scan
_exptl_absorpt_process_details 'SADABS V2014/5(Bruker AXS.Inc)'
_exptl_crystal_colour colourless
_exptl_crystal_density_diffrn 1.271
_exptl_crystal_description rectangular
_exptl_crystal_F_000 372
_exptl_crystal_size_max 0.350
_exptl_crystal_size_mid 0.250
_exptl_crystal_size_min 0.250
_refine_diff_density_max 1.073
_refine_diff_density_min -0.354
_refine_diff_density_rms 0.046
_refine_ls_extinction_coef 0.031(6)
_refine_ls_extinction_expression Fc^*^=kFc[1+0.001xFc^2^\l^3^/sin(2\q)]^-1/4^
_refine_ls_extinction_method 'SHELXL-2014/7 (Sheldrick 2014'
_refine_ls_goodness_of_fit_ref 1.046
_refine_ls_hydrogen_treatment mixed
_refine_ls_matrix_type full
_refine_ls_number_parameters 241
_refine_ls_number_reflns 3251
_refine_ls_number_restraints 0
_refine_ls_restrained_S_all 1.046
_refine_ls_R_factor_all 0.0699
_refine_ls_R_factor_gt 0.0604
_refine_ls_shift/su_max 0.006
_refine_ls_shift/su_mean 0.000
_refine_ls_structure_factor_coef Fsqd
_refine_ls_weighting_details 'w=1/[\s^2^(Fo^2^)+(0.0927P)^2^+0.5616P] where P=(Fo^2^+2Fc^2^)/3'
_refine_ls_weighting_scheme calc
_refine_ls_wR_factor_gt 0.1697
_refine_ls_wR_factor_ref 0.1814
_reflns_Friedel_coverage 0.000
_reflns_number_gt 2706
_reflns_number_total 3251
_reflns_threshold_expression 'I > 2\s(I)'
_cod_data_source_file ol7b01721_si_002.cif
_cod_data_source_block 23PZ
_cod_depositor_comments 'Adding full bibliography for 1546524.cif.'
_cod_database_code 1546524
_shelx_shelxl_version_number 2014/7
_shelx_space_group_comment
;
The symmetry employed for this shelxl refinement is uniquely defined
by the following loop, which should always be used as a source of
symmetry information in preference to the above space-group names.
They are only intended as comments.
;
_shelx_estimated_absorpt_t_min 0.969
_shelx_estimated_absorpt_t_max 0.977

loop_
_space_group_symop_operation_xyz
'x, y, z'
'-x, -y, -z'

loop_
_atom_site_label
_atom_site_type_symbol
_atom_site_fract_x
_atom_site_fract_y
_atom_site_fract_z
_atom_site_U_iso_or_equiv
_atom_site_adp_type
_atom_site_occupancy
_atom_site_site_symmetry_order
_atom_site_calc_flag
_atom_site_refinement_flags_posn
_atom_site_refinement_flags_adp
C1 C 0.5735(3) -0.1832(3) -0.3952(2) 0.0501(6) Uani 1 1 d . .
H1 H 0.6232 -0.1165 -0.4424 0.060 Uiso 1 1 calc R U
C2 C 0.6141(3) -0.3247(3) -0.4293(3) 0.0630(7) Uani 1 1 d . .
H2 H 0.6909 -0.3531 -0.4988 0.076 Uiso 1 1 calc R U
C3 C 0.5407(4) -0.4235(3) -0.3606(3) 0.0692(8) Uani 1 1 d . .
H3 H 0.5686 -0.5195 -0.3829 0.083 Uiso 1 1 calc R U
C4 C 0.4253(4) -0.3806(3) -0.2583(3) 0.0687(8) Uani 1 1 d . .
H4 H 0.3745 -0.4474 -0.2127 0.082 Uiso 1 1 calc R U
C5 C 0.3848(3) -0.2391(3) -0.2233(2) 0.0544(6) Uani 1 1 d . .
H5 H 0.3073 -0.2113 -0.1541 0.065 Uiso 1 1 calc R U
C6 C 0.4595(3) -0.1382(2) -0.29123(19) 0.0408(5) Uani 1 1 d . .
C7 C 0.4149(3) 0.0167(2) -0.26339(19) 0.0416(5) Uani 1 1 d . .
H7 H 0.4391 0.0823 -0.3282 0.050 Uiso 1 1 calc R U
C8 C 0.3449(3) 0.0770(2) -0.15879(19) 0.0410(5) Uani 1 1 d . .
C9 C 0.3020(3) 0.2408(3) -0.1583(2) 0.0479(6) Uani 1 1 d . .
C10 C 0.3078(3) 0.3041(3) -0.0463(2) 0.0534(6) Uani 1 1 d . .
C11 C 0.1963(5) 0.5108(5) 0.0725(4) 0.1038(14) Uani 1 1 d . .
H11A H 0.3041 0.5058 0.0724 0.125 Uiso 1 1 calc R U
H11B H 0.1361 0.6138 0.0617 0.125 Uiso 1 1 calc R U
C12 C 0.1300(6) 0.4481(5) 0.1769(5) 0.1215(16) Uani 1 1 d . .
H12A H 0.0242 0.4521 0.1752 0.182 Uiso 1 1 calc R U
H12B H 0.1266 0.5007 0.2423 0.182 Uiso 1 1 calc R U
H12C H 0.1920 0.3469 0.1874 0.182 Uiso 1 1 calc R U
C13 C 0.1778(3) 0.0371(3) 0.0334(2) 0.0462(6) Uani 1 1 d . .
C14 C 0.0346(3) -0.0262(4) 0.2249(2) 0.0681(8) Uani 1 1 d . .
H14A H -0.0462 -0.0518 0.1996 0.082 Uiso 1 1 calc R U
H14B H -0.0041 0.0777 0.2396 0.082 Uiso 1 1 calc R U
C15 C 0.0709(3) -0.1183(3) 0.3363(2) 0.0495(6) Uani 1 1 d . .
C16 C -0.0096(3) -0.2194(3) 0.3908(3) 0.0626(7) Uani 1 1 d . .
H16 H -0.0849 -0.2330 0.3562 0.075 Uiso 1 1 calc R U
C17 C 0.0210(4) -0.3007(3) 0.4964(3) 0.0706(8) Uani 1 1 d . .
H17 H -0.0351 -0.3673 0.5331 0.085 Uiso 1 1 calc R U
C18 C 0.1327(4) -0.2833(3) 0.5466(3) 0.0688(8) Uani 1 1 d . .
H18 H 0.1544 -0.3393 0.6168 0.083 Uiso 1 1 calc R U
C19 C 0.2126(4) -0.1838(4) 0.4938(3) 0.0695(8) Uani 1 1 d . .
H19 H 0.2882 -0.1712 0.5286 0.083 Uiso 1 1 calc R U
C20 C 0.1822(3) -0.1023(3) 0.3899(2) 0.0625(7) Uani 1 1 d . .
H20 H 0.2378 -0.0348 0.3548 0.075 Uiso 1 1 calc R U
N1 N 0.3160(2) -0.0041(2) -0.04789(17) 0.0456(5) Uani 1 1 d . .
O1 O 0.2754(3) 0.32370(19) -0.24525(17) 0.0698(6) Uani 1 1 d . .
O2 O 0.4113(2) 0.2500(2) 0.0066(2) 0.0785(7) Uani 1 1 d . .
O3 O 0.1955(2) 0.4283(2) -0.02468(19) 0.0725(6) Uani 1 1 d . .
O4 O 0.0681(2) 0.1448(2) 0.01812(16) 0.0636(5) Uani 1 1 d . .
O5 O 0.18030(19) -0.0552(2) 0.13253(14) 0.0561(5) Uani 1 1 d . .
H1N H 0.377(3) -0.079(3) -0.030(2) 0.047(7) Uiso 1 1 d . .

loop_
_atom_site_aniso_label
_atom_site_aniso_U_11
_atom_site_aniso_U_22
_atom_site_aniso_U_33
_atom_site_aniso_U_23
_atom_site_aniso_U_13
_atom_site_aniso_U_12
C1 0.0481(13) 0.0573(14) 0.0463(13) -0.0111(11) -0.0060(10) -0.0178(11)
C2 0.0579(16) 0.0665(17) 0.0612(16) -0.0285(14) -0.0062(12) -0.0085(13)
C3 0.088(2) 0.0484(14) 0.0738(19) -0.0206(14) -0.0234(16) -0.0120(14)
C4 0.101(2) 0.0532(15) 0.0613(17) -0.0020(13) -0.0193(16) -0.0361(15)
C5 0.0709(17) 0.0530(14) 0.0424(13) -0.0066(11) -0.0059(11) -0.0264(12)
C6 0.0432(12) 0.0444(12) 0.0374(11) -0.0072(9) -0.0107(9) -0.0131(9)
C7 0.0445(12) 0.0439(12) 0.0388(11) -0.0032(9) -0.0079(9) -0.0175(10)
C8 0.0402(11) 0.0421(11) 0.0399(11) -0.0059(9) -0.0107(9) -0.0086(9)
C9 0.0488(13) 0.0448(13) 0.0496(13) -0.0078(11) -0.0135(10) -0.0092(10)
C10 0.0487(14) 0.0461(13) 0.0644(16) -0.0176(11) -0.0205(12) -0.0002(11)
C11 0.106(3) 0.097(3) 0.085(3) -0.040(2) -0.034(2) 0.027(2)
C12 0.129(4) 0.111(3) 0.118(4) -0.032(3) -0.043(3) -0.004(3)
C13 0.0440(13) 0.0500(13) 0.0395(12) -0.0077(10) -0.0097(9) -0.0046(11)
C14 0.0431(14) 0.099(2) 0.0472(14) -0.0029(14) -0.0028(11) -0.0083(14)
C15 0.0386(12) 0.0648(15) 0.0404(12) -0.0110(11) -0.0015(9) -0.0115(11)
C16 0.0539(15) 0.0786(18) 0.0628(16) -0.0173(14) -0.0109(12) -0.0258(14)
C17 0.0705(19) 0.0665(18) 0.0759(19) 0.0012(15) -0.0075(15) -0.0319(15)
C18 0.0648(17) 0.0749(19) 0.0550(16) 0.0011(14) -0.0104(13) -0.0100(15)
C19 0.0636(17) 0.093(2) 0.0615(17) -0.0094(15) -0.0224(14) -0.0280(16)
C20 0.0582(16) 0.0778(18) 0.0600(16) 0.0003(13) -0.0130(12) -0.0343(14)
N1 0.0454(11) 0.0421(11) 0.0377(10) -0.0054(8) -0.0074(8) 0.0023(9)
O1 0.1049(16) 0.0459(10) 0.0603(12) 0.0001(9) -0.0299(11) -0.0172(10)
O2 0.0707(13) 0.0704(13) 0.0934(15) -0.0391(11) -0.0461(12) 0.0171(10)
O3 0.0679(12) 0.0608(11) 0.0860(14) -0.0370(10) -0.0343(10) 0.0126(9)
O4 0.0478(10) 0.0646(11) 0.0589(11) -0.0014(9) -0.0088(8) 0.0058(9)
O5 0.0463(9) 0.0671(11) 0.0385(9) -0.0021(8) -0.0016(7) -0.0015(8)

loop_
_atom_type_symbol
_atom_type_description
_atom_type_scat_dispersion_real
_atom_type_scat_dispersion_imag
_atom_type_scat_source
C C 0.0033 0.0016 'International Tables Vol C Tables 4.2.6.8 and 6.1.1.4'
H H 0.0000 0.0000 'International Tables Vol C Tables 4.2.6.8 and 6.1.1.4'
N N 0.0061 0.0033 'International Tables Vol C Tables 4.2.6.8 and 6.1.1.4'
O O 0.0106 0.0060 'International Tables Vol C Tables 4.2.6.8 and 6.1.1.4'

loop_
_geom_angle_atom_site_label_1
_geom_angle_atom_site_label_2
_geom_angle_atom_site_label_3
_geom_angle
C2 C1 C6 121.3(2)
C2 C1 H1 119.4
C6 C1 H1 119.4
C3 C2 C1 119.8(2)
C3 C2 H2 120.1
C1 C2 H2 120.1
C2 C3 C4 120.0(2)
C2 C3 H3 120.0
C4 C3 H3 120.0
C5 C4 C3 120.5(3)
C5 C4 H4 119.8
C3 C4 H4 119.8
C4 C5 C6 120.2(2)
C4 C5 H5 119.9
C6 C5 H5 119.9
C5 C6 C1 118.3(2)
C5 C6 C7 123.0(2)
C1 C6 C7 118.6(2)
C8 C7 C6 129.6(2)
C8 C7 H7 115.2
C6 C7 H7 115.2
C7 C8 N1 124.3(2)
C7 C8 C9 118.1(2)
N1 C8 C9 117.55(19)
O1 C9 C8 122.8(2)
O1 C9 C10 119.0(2)
C8 C9 C10 118.0(2)
O2 C10 O3 125.8(2)
O2 C10 C9 122.4(2)
O3 C10 C9 111.5(2)
C12 C11 O3 107.2(4)
C12 C11 H11A 110.3
O3 C11 H11A 110.3
C12 C11 H11B 110.3
O3 C11 H11B 110.3
H11A C11 H11B 108.5
C11 C12 H12A 109.5
C11 C12 H12B 109.5
H12A C12 H12B 109.5
C11 C12 H12C 109.5
H12A C12 H12C 109.5
H12B C12 H12C 109.5
O4 C13 O5 125.3(2)
O4 C13 N1 124.0(2)
O5 C13 N1 110.68(19)
O5 C14 C15 107.6(2)
O5 C14 H14A 110.2
C15 C14 H14A 110.2
O5 C14 H14B 110.2
C15 C14 H14B 110.2
H14A C14 H14B 108.5
C20 C15 C16 117.9(2)
C20 C15 C14 121.1(2)
C16 C15 C14 121.0(2)
C15 C16 C17 120.6(3)
C15 C16 H16 119.7
C17 C16 H16 119.7
C18 C17 C16 120.1(3)
C18 C17 H17 119.9
C16 C17 H17 119.9
C17 C18 C19 119.8(3)
C17 C18 H18 120.1
C19 C18 H18 120.1
C18 C19 C20 120.4(3)
C18 C19 H19 119.8
C20 C19 H19 119.8
C19 C20 C15 121.2(3)
C19 C20 H20 119.4
C15 C20 H20 119.4
C13 N1 C8 121.9(2)
C13 N1 H1N 115.3(19)
C8 N1 H1N 122.8(19)
C10 O3 C11 117.8(2)
C13 O5 C14 115.81(19)

loop_
_geom_bond_atom_site_label_1
_geom_bond_atom_site_label_2
_geom_bond_distance
C1 C2 1.378(4)
C1 C6 1.393(3)
C1 H1 0.9300
C2 C3 1.371(4)
C2 H2 0.9300
C3 C4 1.381(4)
C3 H3 0.9300
C4 C5 1.381(4)
C4 H4 0.9300
C5 C6 1.391(3)
C5 H5 0.9300
C6 C7 1.470(3)
C7 C8 1.336(3)
C7 H7 0.9300
C8 N1 1.403(3)
C8 C9 1.491(3)
C9 O1 1.207(3)
C9 C10 1.531(3)
C10 O2 1.192(3)
C10 O3 1.306(3)
C11 C12 1.349(7)
C11 O3 1.472(4)
C11 H11A 0.9700
C11 H11B 0.9700
C12 H12A 0.9600
C12 H12B 0.9600
C12 H12C 0.9600
C13 O4 1.213(3)
C13 O5 1.335(3)
C13 N1 1.348(3)
C14 O5 1.453(3)
C14 C15 1.492(4)
C14 H14A 0.9700
C14 H14B 0.9700
C15 C20 1.377(4)
C15 C16 1.382(4)
C16 C17 1.385(4)
C16 H16 0.9300
C17 C18 1.360(4)
C17 H17 0.9300
C18 C19 1.362(4)
C18 H18 0.9300
C19 C20 1.369(4)
C19 H19 0.9300
C20 H20 0.9300
N1 H1N 0.79(3)

loop_
_geom_torsion_atom_site_label_1
_geom_torsion_atom_site_label_2
_geom_torsion_atom_site_label_3
_geom_torsion_atom_site_label_4
_geom_torsion
C6 C1 C2 C3 0.4(4)
C1 C2 C3 C4 0.7(5)
C2 C3 C4 C5 -1.1(5)
C3 C4 C5 C6 0.3(4)
C4 C5 C6 C1 0.8(4)
C4 C5 C6 C7 176.0(2)
C2 C1 C6 C5 -1.2(4)
C2 C1 C6 C7 -176.5(2)
C5 C6 C7 C8 24.9(4)
C1 C6 C7 C8 -160.0(2)
C6 C7 C8 N1 8.0(4)
C6 C7 C8 C9 -175.4(2)
C7 C8 C9 O1 26.4(4)
N1 C8 C9 O1 -156.7(2)
C7 C8 C9 C10 -147.7(2)
N1 C8 C9 C10 29.2(3)
O1 C9 C10 O2 -133.3(3)
C8 C9 C10 O2 41.0(4)
O1 C9 C10 O3 41.1(3)
C8 C9 C10 O3 -144.5(2)
O5 C14 C15 C20 59.9(3)
O5 C14 C15 C16 -122.0(3)
C20 C15 C16 C17 0.4(4)
C14 C15 C16 C17 -177.7(3)
C15 C16 C17 C18 -1.0(4)
C16 C17 C18 C19 1.2(5)
C17 C18 C19 C20 -0.7(5)
C18 C19 C20 C15 0.1(5)
C16 C15 C20 C19 0.1(4)
C14 C15 C20 C19 178.2(3)
O4 C13 N1 C8 0.6(4)
O5 C13 N1 C8 -178.4(2)
C7 C8 N1 C13 -137.4(2)
C9 C8 N1 C13 45.9(3)
O2 C10 O3 C11 0.8(5)
C9 C10 O3 C11 -173.4(3)
C12 C11 O3 C10 -81.2(4)
O4 C13 O5 C14 3.8(4)
N1 C13 O5 C14 -177.2(2)
C15 C14 O5 C13 -168.1(2)
